data_7713255
loop_
_publ_author_name
'Jakopec, Silvio'
'Gourdon-Gr&#xfc;newaldt, Lisa'
'&#x10c;ipor, Ivona'
'Me&#x161;&#x10d;i&#x107; Macan, Andrijana'
'Peri&#x107;, Berislav'
'Piantanida, Ivo'
'Cariou, Kevin'
'Gasser, Gilles'
'Kirin, Sre&#x107;ko I'
'Rai&#x107;-Mali&#x107;, Silvana'

_publ_section_title
;
 Synthesis, characterisation and biological evaluation of monometallic
 Re(I) and heterobimetallic Re(I)/Fe(II) complexes with a 1,2,3-triazolyl
 pyridine chelating moiety.
;
_journal_name_full 'Dalton transactions (Cambridge, England : 2003)'
_journal_paper_doi 10.1039/d3dt01070h
_journal_year 2023
_chemical_formula_moiety 'C18 H16 Fe N4'
_chemical_formula_sum 'C18 H16 Fe N4'
_chemical_formula_weight 344.20
_space_group_crystal_system monoclinic
_space_group_IT_number 14
_space_group_name_Hall '-P 2yn'
_space_group_name_H-M_alt 'P 1 21/n 1'
_atom_sites_solution_hydrogens geom
_atom_sites_solution_primary direct
_atom_sites_solution_secondary difmap
_audit_creation_method SHELXL-2018/3
_audit_update_record
;
2023-04-06 deposited with the CCDC.	2023-06-12 downloaded from the CCDC.
;
_cell_angle_alpha 90
_cell_angle_beta 102.8360(10)
_cell_angle_gamma 90
_cell_formula_units_Z 4
_cell_length_a 5.80020(10)
_cell_length_b 29.8989(3)
_cell_length_c 9.08040(10)
_cell_measurement_reflns_used 4124
_cell_measurement_temperature 293(2)
_cell_measurement_theta_max 75.8220
_cell_measurement_theta_min 5.2050
_cell_volume 1535.37(4)
_computing_cell_refinement 'CrysAlisPro 1.171.39.46 (Rigaku OD, 2018)'
_computing_data_collection 'CrysAlisPro 1.171.39.46 (Rigaku OD, 2018)'
_computing_data_reduction 'CrysAlisPro 1.171.39.46 (Rigaku OD, 2018)'
_computing_structure_refinement 'SHELXL-2018/3 (Sheldrick, 2018)'
_computing_structure_solution 'SHELXT-2018/2 (Sheldrick, 2018)'
_diffrn_ambient_temperature 293(2)
_diffrn_detector_area_resol_mean 10.4323
_diffrn_measured_fraction_theta_full 1.000
_diffrn_measured_fraction_theta_max 0.988
_diffrn_measurement_device_type 'Xcalibur, Ruby, Nova'
_diffrn_measurement_method '\w scans'
_diffrn_radiation_type CuK\a
_diffrn_radiation_wavelength 1.54184
_diffrn_reflns_av_R_equivalents 0.0283
_diffrn_reflns_av_unetI/netI 0.0352
_diffrn_reflns_Laue_measured_fraction_full 1.000
_diffrn_reflns_Laue_measured_fraction_max 0.988
_diffrn_reflns_limit_h_max 7
_diffrn_reflns_limit_h_min -7
_diffrn_reflns_limit_k_max 37
_diffrn_reflns_limit_k_min -23
_diffrn_reflns_limit_l_max 10
_diffrn_reflns_limit_l_min -11
_diffrn_reflns_number 7469
_diffrn_reflns_point_group_measured_fraction_full 1.000
_diffrn_reflns_point_group_measured_fraction_max 0.988
_diffrn_reflns_theta_full 67.684
_diffrn_reflns_theta_max 75.996
_diffrn_reflns_theta_min 2.956
_diffrn_source 'micro-focus sealed X-ray tube'
_exptl_absorpt_coefficient_mu 7.899
_exptl_absorpt_correction_T_max 1.00000
_exptl_absorpt_correction_T_min 0.38048
_exptl_absorpt_correction_type multi-scan
_exptl_absorpt_process_details
;
CrysAlisPro 1.171.39.46 (Rigaku Oxford Diffraction, 2018)
Empirical absorption correction using spherical harmonics,
 implemented in SCALE3 ABSPACK scaling algorithm.
;
_exptl_crystal_colour orange
_exptl_crystal_density_diffrn 1.489
_exptl_crystal_description needle
_exptl_crystal_F_000 712
_exptl_crystal_size_max 0.3
_exptl_crystal_size_mid 0.1
_exptl_crystal_size_min 0.05
_refine_diff_density_max 0.344
_refine_diff_density_min -0.405
_refine_diff_density_rms 0.050
_refine_ls_extinction_coef 0.0064(4)
_refine_ls_extinction_expression Fc^*^=kFc[1+0.001xFc^2^\l^3^/sin(2\q)]^-1/4^
_refine_ls_extinction_method 'SHELXL-2018/3 (Sheldrick 2018)'
_refine_ls_goodness_of_fit_ref 1.058
_refine_ls_hydrogen_treatment constr
_refine_ls_matrix_type full
_refine_ls_number_parameters 210
_refine_ls_number_reflns 3179
_refine_ls_number_restraints 33
_refine_ls_restrained_S_all 1.054
_refine_ls_R_factor_all 0.0402
_refine_ls_R_factor_gt 0.0362
_refine_ls_shift/su_max 0.000
_refine_ls_shift/su_mean 0.000
_refine_ls_structure_factor_coef Fsqd
_refine_ls_weighting_details 'w=1/[\s^2^(Fo^2^)+(0.0600P)^2^+0.2951P] where P=(Fo^2^+2Fc^2^)/3'
_refine_ls_weighting_scheme calc
_refine_ls_wR_factor_gt 0.0980
_refine_ls_wR_factor_ref 0.1075
_reflns_Friedel_coverage 0.000
_reflns_number_gt 2902
_reflns_number_total 3179
_reflns_threshold_expression 'I > 2\s(I)'
_cod_data_source_file d3dt01070h2.cif
_cod_data_source_block 3
_cod_original_sg_symbol_H-M 'P 21/n'
_cod_database_code 7713255
_shelx_shelxl_version_number 2018/3
_shelx_space_group_comment
;
The symmetry employed for this shelxl refinement is uniquely defined
by the following loop, which should always be used as a source of
symmetry information in preference to the above space-group names.
They are only intended as comments.
;

loop_
_space_group_symop_operation_xyz
'x, y, z'
'-x+1/2, y+1/2, -z+1/2'
'-x, -y, -z'
'x-1/2, -y-1/2, z-1/2'

loop_
_atom_site_label
_atom_site_type_symbol
_atom_site_fract_x
_atom_site_fract_y
_atom_site_fract_z
_atom_site_U_iso_or_equiv
_atom_site_adp_type
_atom_site_occupancy
_atom_site_site_symmetry_order
_atom_site_calc_flag
_atom_site_refinement_flags_posn
_atom_site_refinement_flags_adp
_atom_site_refinement_flags_occupancy
_atom_site_disorder_assembly
_atom_site_disorder_group
N1A N 0.8879(6) 0.00525(9) 1.1605(3) 0.0769(9) Uani 0.64(3) 1 d . . P A 1
C5A C 0.6607(7) 0.01867(11) 1.3382(4) 0.0903(11) Uani 0.64(3) 1 d . . P A 1
H5A H 0.631315 0.035697 1.417743 0.108 Uiso 0.64(3) 1 calc R U P A 1
N1B N 0.6607(7) 0.01867(11) 1.3382(4) 0.0903(11) Uani 0.36(3) 1 d . . P A 2
C5B C 0.8879(6) 0.00525(9) 1.1605(3) 0.0769(9) Uani 0.36(3) 1 d . . P A 2
H5B H 1.014319 0.012694 1.117736 0.092 Uiso 0.36(3) 1 calc R U P A 2
C2 C 0.7485(8) -0.03047(11) 1.1097(4) 0.0856(10) Uani 1 1 d . . . . .
H2 H 0.778023 -0.047118 1.029320 0.103 Uiso 1 1 calc R U . A 1
C3 C 0.5683(8) -0.04238(11) 1.1728(5) 0.0898(10) Uani 1 1 d . . . . .
H3 H 0.476552 -0.067381 1.138700 0.108 Uiso 1 1 calc R U . . .
C4 C 0.5240(9) -0.01708(13) 1.2871(6) 0.1129(16) Uani 1 1 d . . . . .
H4 H 0.398260 -0.024390 1.330743 0.136 Uiso 1 1 calc R U . A 1
C6 C 0.8392(5) 0.02938(8) 1.2731(3) 0.0554(6) Uani 1 1 d . . . . .
C7 C 0.9932(7) 0.06872(9) 1.3316(3) 0.0751(9) Uani 1 1 d . . . . .
H7A H 0.937298 0.082225 1.414293 0.090 Uiso 1 1 calc R U . . .
H7B H 1.153396 0.058299 1.371036 0.090 Uiso 1 1 calc R U . . .
C9 C 0.9183(4) 0.15446(7) 1.0479(2) 0.0429(4) Uani 1 1 d . . . . .
N10 N 1.1532(4) 0.14490(7) 1.0766(2) 0.0546(5) Uani 1 1 d . . . . .
N11 N 1.2007(4) 0.11327(7) 1.1792(3) 0.0592(5) Uani 1 1 d . . . . .
N12 N 0.9963(4) 0.10271(6) 1.2163(2) 0.0543(5) Uani 1 1 d . . . . .
C13 C 0.8168(5) 0.12750(8) 1.1385(3) 0.0518(5) Uani 1 1 d . . . . .
H13 H 0.658968 0.126608 1.144644 0.062 Uiso 1 1 calc R U . . .
C15 C 0.8106(4) 0.18829(7) 0.9392(2) 0.0435(4) Uani 1 1 d . . . . .
C16 C 0.5648(4) 0.19270(8) 0.8701(3) 0.0491(5) Uani 1 1 d . . . . .
H16 H 0.443743 0.174790 0.889302 0.059 Uiso 1 1 calc R U . . .
C17 C 0.5372(5) 0.22917(8) 0.7670(3) 0.0548(6) Uani 1 1 d . . . . .
H17 H 0.395020 0.239292 0.707631 0.066 Uiso 1 1 calc R U . . .
C18 C 0.7644(5) 0.24745(7) 0.7703(3) 0.0540(6) Uani 1 1 d . . . . .
H18 H 0.797017 0.271525 0.713362 0.065 Uiso 1 1 calc R U . . .
C19 C 0.9331(4) 0.22249(7) 0.8761(3) 0.0479(5) Uani 1 1 d . . . . .
H19 H 1.095428 0.227467 0.900349 0.058 Uiso 1 1 calc R U . . .
Fe20 Fe 0.75628(6) 0.18182(2) 0.70870(3) 0.03953(14) Uani 1 1 d . . . . .
C21 C 0.8548(5) 0.11885(8) 0.6675(3) 0.0561(6) Uani 1 1 d . . . . .
H21 H 0.901859 0.096725 0.739920 0.067 Uiso 1 1 calc R U . . .
C22 C 0.6251(5) 0.12658(8) 0.5861(3) 0.0584(6) Uani 1 1 d . . . . .
H22 H 0.492637 0.110146 0.594799 0.070 Uiso 1 1 calc R U . . .
C23 C 0.6247(6) 0.16246(9) 0.4904(3) 0.0676(7) Uani 1 1 d . . . . .
H23 H 0.492101 0.174363 0.425385 0.081 Uiso 1 1 calc R U . . .
C24 C 0.8560(8) 0.17792(9) 0.5073(4) 0.0773(10) Uani 1 1 d . . . . .
H24 H 0.905162 0.201510 0.454926 0.093 Uiso 1 1 calc R U . . .
C25 C 1.0044(5) 0.15074(11) 0.6203(4) 0.0720(8) Uani 1 1 d . . . . .
H25 H 1.166955 0.153520 0.655664 0.086 Uiso 1 1 calc R U . . .

loop_
_atom_site_aniso_label
_atom_site_aniso_U_11
_atom_site_aniso_U_22
_atom_site_aniso_U_33
_atom_site_aniso_U_23
_atom_site_aniso_U_13
_atom_site_aniso_U_12
N1A 0.100(2) 0.0703(15) 0.0693(16) -0.0173(13) 0.0392(15) -0.0121(14)
C5A 0.125(3) 0.0687(17) 0.098(2) -0.0080(16) 0.068(2) -0.0060(17)
N1B 0.125(3) 0.0687(17) 0.098(2) -0.0080(16) 0.068(2) -0.0060(17)
C5B 0.100(2) 0.0703(15) 0.0693(16) -0.0173(13) 0.0392(15) -0.0121(14)
C2 0.124(3) 0.0601(16) 0.073(2) -0.0085(14) 0.0230(19) 0.0000(17)
C3 0.111(3) 0.0616(17) 0.093(2) 0.0090(16) 0.016(2) -0.0213(17)
C4 0.130(4) 0.083(2) 0.147(4) -0.004(2) 0.075(3) -0.029(2)
C6 0.0835(17) 0.0448(11) 0.0418(11) 0.0059(9) 0.0225(11) 0.0051(11)
C7 0.126(3) 0.0585(14) 0.0376(11) 0.0024(11) 0.0126(14) -0.0101(16)
C9 0.0508(11) 0.0397(9) 0.0391(10) -0.0075(8) 0.0119(8) -0.0041(8)
N10 0.0523(11) 0.0537(10) 0.0573(11) 0.0030(9) 0.0111(9) -0.0016(8)
N11 0.0626(12) 0.0546(11) 0.0566(11) 0.0007(9) 0.0055(9) 0.0017(9)
N12 0.0758(13) 0.0454(9) 0.0396(9) -0.0019(8) 0.0081(9) -0.0053(9)
C13 0.0577(13) 0.0539(12) 0.0459(11) -0.0045(9) 0.0160(10) -0.0064(10)
C15 0.0530(12) 0.0398(9) 0.0398(10) -0.0082(8) 0.0147(9) -0.0020(8)
C16 0.0501(12) 0.0521(11) 0.0496(12) -0.0046(9) 0.0207(10) 0.0034(9)
C17 0.0612(14) 0.0487(11) 0.0550(13) -0.0045(10) 0.0138(11) 0.0159(10)
C18 0.0770(16) 0.0337(10) 0.0515(13) -0.0038(9) 0.0148(11) 0.0011(9)
C19 0.0580(12) 0.0375(9) 0.0472(11) -0.0085(8) 0.0094(9) -0.0074(8)
Fe20 0.0461(2) 0.03395(19) 0.0388(2) -0.00342(11) 0.01005(14) -0.00043(11)
C21 0.0734(15) 0.0426(11) 0.0525(12) -0.0052(9) 0.0146(11) 0.0151(10)
C22 0.0609(14) 0.0456(11) 0.0681(15) -0.0197(11) 0.0133(11) -0.0057(10)
C23 0.090(2) 0.0602(14) 0.0433(12) -0.0109(11) -0.0046(12) 0.0134(14)
C24 0.136(3) 0.0554(14) 0.0581(16) -0.0041(12) 0.059(2) -0.0095(16)
C25 0.0511(13) 0.0869(19) 0.0826(19) -0.0444(17) 0.0246(13) -0.0050(13)

loop_
_atom_type_symbol
_atom_type_description
_atom_type_scat_dispersion_real
_atom_type_scat_dispersion_imag
_atom_type_scat_source
C C 0.0181 0.0091 'International Tables Vol C Tables 4.2.6.8 and 6.1.1.4'
H H 0.0000 0.0000 'International Tables Vol C Tables 4.2.6.8 and 6.1.1.4'
Fe Fe -1.1336 3.1974 'International Tables Vol C Tables 4.2.6.8 and 6.1.1.4'
N N 0.0311 0.0180 'International Tables Vol C Tables 4.2.6.8 and 6.1.1.4'

loop_
_geom_angle_atom_site_label_1
_geom_angle_atom_site_label_2
_geom_angle_atom_site_label_3
_geom_angle
_geom_angle_site_symmetry_1
_geom_angle_site_symmetry_3
_geom_angle_publ_flag
C6 N1A C2 118.4(3) . . ?
C6 C5A C4 119.3(3) . . ?
C6 N1B C4 119.3(3) . . ?
C6 C5B C2 118.4(3) . . ?
C3 C2 N1A 121.6(3) . . ?
C3 C2 C5B 121.6(3) . . ?
C2 C3 C4 118.4(3) . . ?
N1B C4 C3 120.5(4) . . ?
C5A C4 C3 120.5(4) . . ?
N1A C6 C5A 121.7(3) . . ?
C5B C6 N1B 121.7(3) . . ?
C5B C6 C7 119.0(3) . . ?
N1A C6 C7 119.0(3) . . ?
C5A C6 C7 119.3(3) . . ?
N1B C6 C7 119.3(3) . . ?
N12 C7 C6 113.1(2) . . ?
N10 C9 C13 107.8(2) . . ?
N10 C9 C15 122.5(2) . . ?
C13 C9 C15 129.7(2) . . ?
N11 N10 C9 109.3(2) . . ?
N10 N11 N12 106.8(2) . . ?
N11 N12 C13 111.3(2) . . ?
N11 N12 C7 119.7(2) . . ?
C13 N12 C7 128.9(3) . . ?
N12 C13 C9 104.7(2) . . ?
C16 C15 C19 107.0(2) . . ?
C16 C15 C9 126.7(2) . . ?
C19 C15 C9 126.2(2) . . ?
C16 C15 Fe20 69.48(12) . . ?
C19 C15 Fe20 68.78(12) . . ?
C9 C15 Fe20 124.86(14) . . ?
C17 C16 C15 108.3(2) . . ?
C17 C16 Fe20 69.57(13) . . ?
C15 C16 Fe20 69.75(12) . . ?
C18 C17 C16 108.2(2) . . ?
C18 C17 Fe20 69.26(13) . . ?
C16 C17 Fe20 69.81(12) . . ?
C17 C18 C19 108.0(2) . . ?
C17 C18 Fe20 70.05(13) . . ?
C19 C18 Fe20 69.54(12) . . ?
C18 C19 C15 108.5(2) . . ?
C18 C19 Fe20 69.65(13) . . ?
C15 C19 Fe20 70.17(12) . . ?
C25 Fe20 C21 40.99(12) . . ?
C25 Fe20 C19 106.61(11) . . ?
C21 Fe20 C19 125.20(10) . . ?
C25 Fe20 C18 125.18(12) . . ?
C21 Fe20 C18 162.73(11) . . ?
C19 Fe20 C18 40.82(10) . . ?
C25 Fe20 C24 41.38(15) . . ?
C21 Fe20 C24 68.50(11) . . ?
C19 Fe20 C24 120.47(13) . . ?
C18 Fe20 C24 107.90(10) . . ?
C25 Fe20 C22 67.90(11) . . ?
C21 Fe20 C22 40.02(11) . . ?
C19 Fe20 C22 162.67(10) . . ?
C18 Fe20 C22 155.71(11) . . ?
C24 Fe20 C22 67.08(12) . . ?
C25 Fe20 C23 68.29(13) . . ?
C21 Fe20 C23 67.51(10) . . ?
C19 Fe20 C23 155.63(11) . . ?
C18 Fe20 C23 121.34(11) . . ?
C24 Fe20 C23 39.95(15) . . ?
C22 Fe20 C23 39.49(11) . . ?
C25 Fe20 C17 163.06(13) . . ?
C21 Fe20 C17 154.99(11) . . ?
C19 Fe20 C17 68.47(10) . . ?
C18 Fe20 C17 40.68(10) . . ?
C24 Fe20 C17 125.92(12) . . ?
C22 Fe20 C17 121.49(11) . . ?
C23 Fe20 C17 109.09(11) . . ?
C25 Fe20 C16 154.40(13) . . ?
C21 Fe20 C16 119.92(10) . . ?
C19 Fe20 C16 68.59(10) . . ?
C18 Fe20 C16 68.56(10) . . ?
C24 Fe20 C16 162.85(15) . . ?
C22 Fe20 C16 108.81(10) . . ?
C23 Fe20 C16 126.38(12) . . ?
C17 Fe20 C16 40.61(10) . . ?
C25 Fe20 C15 119.06(12) . . ?
C21 Fe20 C15 106.84(9) . . ?
C19 Fe20 C15 41.05(9) . . ?
C18 Fe20 C15 68.95(9) . . ?
C24 Fe20 C15 155.27(15) . . ?
C22 Fe20 C15 125.85(10) . . ?
C23 Fe20 C15 162.62(12) . . ?
C17 Fe20 C15 68.62(9) . . ?
C16 Fe20 C15 40.76(10) . . ?
C22 C21 C25 107.8(2) . . ?
C22 C21 Fe20 70.60(13) . . ?
C25 C21 Fe20 69.36(14) . . ?
C23 C22 C21 109.3(2) . . ?
C23 C22 Fe20 70.30(14) . . ?
C21 C22 Fe20 69.38(13) . . ?
C22 C23 C24 108.7(3) . . ?
C22 C23 Fe20 70.21(15) . . ?
C24 C23 Fe20 69.92(16) . . ?
C23 C24 C25 107.5(2) . . ?
C23 C24 Fe20 70.13(16) . . ?
C25 C24 Fe20 68.65(15) . . ?
C21 C25 C24 106.7(3) . . ?
C21 C25 Fe20 69.64(14) . . ?
C24 C25 Fe20 69.97(16) . . ?

loop_
_geom_bond_atom_site_label_1
_geom_bond_atom_site_label_2
_geom_bond_distance
_geom_bond_site_symmetry_2
_geom_bond_publ_flag
N1A C6 1.332(3) . ?
N1A C2 1.357(4) . ?
C5A C6 1.340(4) . ?
C5A C4 1.350(6) . ?
N1B C6 1.340(4) . ?
N1B C4 1.350(6) . ?
C5B C6 1.332(3) . ?
C5B C2 1.357(4) . ?
C2 C3 1.346(6) . ?
C3 C4 1.354(6) . ?
C6 C7 1.501(4) . ?
C7 N12 1.462(3) . ?
C9 N10 1.360(3) . ?
C9 C13 1.374(3) . ?
C9 C15 1.454(3) . ?
N10 N11 1.313(3) . ?
N11 N12 1.340(3) . ?
N12 C13 1.344(3) . ?
C15 C16 1.430(3) . ?
C15 C19 1.435(3) . ?
C15 Fe20 2.055(2) . ?
C16 C17 1.423(3) . ?
C16 Fe20 2.052(2) . ?
C17 C18 1.421(4) . ?
C17 Fe20 2.049(2) . ?
C18 C19 1.421(3) . ?
C18 Fe20 2.038(2) . ?
C19 Fe20 2.037(2) . ?
Fe20 C25 2.023(2) . ?
Fe20 C21 2.026(2) . ?
Fe20 C24 2.040(3) . ?
Fe20 C22 2.042(2) . ?
Fe20 C23 2.043(3) . ?
C21 C22 1.392(4) . ?
C21 C25 1.418(4) . ?
C22 C23 1.380(4) . ?
C23 C24 1.395(5) . ?
C24 C25 1.436(5) . ?
